data_7029756
loop_
_publ_author_name
'Ko\<renkov\'a, Monika'
'Mairychov\'a, Barbora'
'R\%u\<zi\<cka, Ale\<s'
'Jambor, Roman'
'Dost\'al, Libor'

_publ_section_title
;
 Synthesis of heteroboroxines with MB2O3 core (M = Sb, Bi, Sn)-an
 influence of the substitution of parent boronic acids.
;
_journal_issue 19
_journal_name_full 'Dalton transactions (Cambridge, England : 2003)'
_journal_page_first 7096
_journal_page_last 7108
_journal_paper_doi 10.1039/c3dt53012d
_journal_volume 43
_journal_year 2014
_chemical_formula_moiety 'C24 H31 B2 N4 O3 Sb'
_chemical_formula_sum 'C24 H31 B2 N4 O3 Sb'
_chemical_formula_weight 566.90
_chemical_name_systematic
; 
 ? 
;
_space_group_IT_number 61
_symmetry_cell_setting orthorhombic
_symmetry_space_group_name_Hall '-P 2ac 2ab'
_symmetry_space_group_name_H-M 'P b c a'
_atom_sites_solution_hydrogens geom
_atom_sites_solution_primary direct
_atom_sites_solution_secondary difmap
_audit_creation_method SHELXL-97
_cell_angle_alpha 90
_cell_angle_beta 90
_cell_angle_gamma 90
_cell_formula_units_Z 8
_cell_length_a 18.5840(16)
_cell_length_b 12.1241(18)
_cell_length_c 22.3840(6)
_cell_measurement_reflns_used 27114
_cell_measurement_temperature 150(1)
_cell_measurement_theta_max 27.5
_cell_measurement_theta_min 1
_cell_volume 5043.4(9)
_computing_cell_refinement 'COLLECT and DENZO'
_computing_data_collection 'COLLECT (Hooft, 1998) and DENZO (Otwinowski & Minor, 1997)'
_computing_data_reduction 'COLLECT and DENZO'
_computing_molecular_graphics 'PLATON (Spek, 2003)'
_computing_publication_material 'SHELXL-97 (Sheldrick, 2008)'
_computing_structure_refinement 'SHELXL-97 (Sheldrick, 1997)'
_computing_structure_solution 'SIR92 (Altomare et al., 1994)'
_diffrn_ambient_temperature 150(1)
_diffrn_detector_area_resol_mean 9.091
_diffrn_measured_fraction_theta_full 0.994
_diffrn_measured_fraction_theta_max 0.994
_diffrn_measurement_device_type 'Bruker Nonius KappaCCD area detector'
_diffrn_measurement_method '\f and \w scans to fill the Ewald sphere'
_diffrn_radiation_monochromator graphite
_diffrn_radiation_source 'fine-focus sealed tube'
_diffrn_radiation_type MoK\a
_diffrn_radiation_wavelength 0.71073
_diffrn_reflns_av_R_equivalents 0.0458
_diffrn_reflns_av_sigmaI/netI 0.0345
_diffrn_reflns_limit_h_max 22
_diffrn_reflns_limit_h_min -24
_diffrn_reflns_limit_k_max 15
_diffrn_reflns_limit_k_min -13
_diffrn_reflns_limit_l_max 29
_diffrn_reflns_limit_l_min -26
_diffrn_reflns_number 27077
_diffrn_reflns_theta_full 27.50
_diffrn_reflns_theta_max 27.50
_diffrn_reflns_theta_min 2.76
_diffrn_standards_number 0
_exptl_absorpt_coefficient_mu 1.127
_exptl_absorpt_correction_T_max 0.904
_exptl_absorpt_correction_T_min 0.758
_exptl_absorpt_correction_type integration
_exptl_absorpt_process_details
;
Gaussian integration (Coppens, 1970)
;
_exptl_crystal_colour colourless
_exptl_crystal_density_diffrn 1.493
_exptl_crystal_density_method 'not measured'
_exptl_crystal_description block
_exptl_crystal_F_000 2304
_exptl_crystal_size_max 0.36
_exptl_crystal_size_mid 0.27
_exptl_crystal_size_min 0.11
_refine_diff_density_max 0.582
_refine_diff_density_min -0.504
_refine_diff_density_rms 0.101
_refine_ls_extinction_method none
_refine_ls_goodness_of_fit_ref 1.158
_refine_ls_hydrogen_treatment mixed
_refine_ls_matrix_type full
_refine_ls_number_parameters 307
_refine_ls_number_reflns 5750
_refine_ls_number_restraints 0
_refine_ls_restrained_S_all 1.158
_refine_ls_R_factor_all 0.0571
_refine_ls_R_factor_gt 0.0339
_refine_ls_shift/su_max 0.003
_refine_ls_shift/su_mean 0.000
_refine_ls_structure_factor_coef Fsqd
_refine_ls_weighting_details 'calc w=1/[\s^2^(Fo^2^)+(0.0023P)^2^+8.7705P] where P=(Fo^2^+2Fc^2^)/3'
_refine_ls_weighting_scheme calc
_refine_ls_wR_factor_gt 0.0554
_refine_ls_wR_factor_ref 0.0641
_reflns_number_gt 4396
_reflns_number_total 5750
_reflns_threshold_expression >2sigma(I)
_cod_data_source_file c3dt53012d2.cif
_cod_data_source_block shelxl
_cod_depositor_comments
;Adding full bibliography for
 ./tmp-cod-update-bibliographies-12899/cifs/7029756.cif.
;
_cod_database_code 7029756

loop_
_symmetry_equiv_pos_as_xyz
'x, y, z'
'-x+1/2, -y, z+1/2'
'x+1/2, -y+1/2, -z'
'-x, y+1/2, -z+1/2'
'-x, -y, -z'
'x-1/2, y, -z-1/2'
'-x-1/2, y-1/2, z'
'x, -y-1/2, z-1/2'

loop_
_atom_site_label
_atom_site_type_symbol
_atom_site_fract_x
_atom_site_fract_y
_atom_site_fract_z
_atom_site_U_iso_or_equiv
_atom_site_adp_type
_atom_site_occupancy
_atom_site_symmetry_multiplicity
_atom_site_calc_flag
_atom_site_refinement_flags
Sb1 Sb 0.938276(10) 0.087714(15) 0.555344(8) 0.01954(6) Uani 1 1 d .
O2 O 1.05711(11) -0.07977(16) 0.62296(8) 0.0239(4) Uani 1 1 d .
O1 O 0.93130(11) -0.03480(16) 0.61864(9) 0.0232(4) Uani 1 1 d .
C11 C 1.05278(17) 0.2859(3) 0.48899(13) 0.0301(7) Uani 1 1 d .
H11A H 1.0684 0.3608 0.4840 0.036 Uiso 1 1 d R
H11B H 1.0452 0.2530 0.4505 0.036 Uiso 1 1 d R
H11C H 1.0889 0.2451 0.5103 0.036 Uiso 1 1 d R
O3 O 1.04185(10) 0.10348(16) 0.58424(8) 0.0236(4) Uani 1 1 d .
N4 N 0.98518(13) 0.2839(2) 0.52269(10) 0.0224(5) Uani 1 1 d .
N3 N 0.79942(13) 0.0509(2) 0.57249(11) 0.0250(5) Uani 1 1 d .
C1 C 0.89640(15) 0.2096(2) 0.61537(12) 0.0206(6) Uani 1 1 d .
B2 B 1.08336(18) 0.0227(3) 0.60582(14) 0.0223(7) Uani 1 1 d .
C19 C 1.16667(16) 0.0419(2) 0.61514(12) 0.0232(6) Uani 1 1 d .
C16 C 0.94643(16) -0.3865(2) 0.75076(12) 0.0239(6) Uani 1 1 d .
H16 H 0.9380 -0.4475 0.7749 0.029 Uiso 1 1 d R
C24 C 1.19872(16) 0.1414(3) 0.59891(13) 0.0260(7) Uani 1 1 d .
H24 H 1.1706 0.1978 0.5832 0.031 Uiso 1 1 d R
C15 C 1.01605(16) -0.3633(2) 0.73159(12) 0.0224(6) Uani 1 1 d .
C2 C 0.83274(16) 0.1896(2) 0.64677(12) 0.0236(6) Uani 1 1 d .
C14 C 1.02695(15) -0.2710(2) 0.69537(12) 0.0212(6) Uani 1 1 d .
H14 H 1.0735 -0.2540 0.6831 0.025 Uiso 1 1 d R
C18 C 0.90098(16) -0.2299(3) 0.69696(13) 0.0266(7) Uani 1 1 d .
H18 H 0.8621 -0.1865 0.6855 0.032 Uiso 1 1 d R
C6 C 0.93131(16) 0.3106(2) 0.62131(12) 0.0229(6) Uani 1 1 d .
C10 C 0.99483(17) 0.3362(2) 0.58158(13) 0.0252(6) Uani 1 1 d .
H10A H 0.9991 0.4154 0.5767 0.030 Uiso 1 1 d R
H10B H 1.0388 0.3093 0.5999 0.030 Uiso 1 1 d R
C13 C 0.97068(16) -0.2039(2) 0.67719(12) 0.0214(6) Uani 1 1 d .
C3 C 0.80855(17) 0.2678(3) 0.68805(13) 0.0292(7) Uani 1 1 d .
H3 H 0.7670 0.2537 0.7099 0.035 Uiso 1 1 d R
C4 C 0.84599(18) 0.3650(3) 0.69645(14) 0.0331(8) Uani 1 1 d .
H4 H 0.8306 0.4150 0.7252 0.040 Uiso 1 1 d R
C23 C 1.27246(17) 0.1565(3) 0.60562(13) 0.0302(7) Uani 1 1 d .
H23 H 1.2933 0.2228 0.5941 0.036 Uiso 1 1 d R
C12 C 0.92805(18) 0.3370(3) 0.48813(14) 0.0334(8) Uani 1 1 d .
H12A H 0.8843 0.3376 0.5109 0.040 Uiso 1 1 d R
H12B H 0.9206 0.2966 0.4518 0.040 Uiso 1 1 d R
H12C H 0.9417 0.4114 0.4788 0.040 Uiso 1 1 d R
C21 C 1.28378(18) -0.0250(3) 0.64845(14) 0.0318(7) Uani 1 1 d .
C9 C 0.75876(18) 0.1224(3) 0.53190(14) 0.0355(8) Uani 1 1 d .
H9A H 0.7081 0.1126 0.5385 0.043 Uiso 1 1 d R
H9B H 0.7702 0.1033 0.4914 0.043 Uiso 1 1 d R
H9C H 0.7715 0.1980 0.5390 0.043 Uiso 1 1 d R
C17 C 0.89003(17) -0.3200(3) 0.73381(13) 0.0270(7) Uani 1 1 d .
H17 H 0.8439 -0.3358 0.7473 0.032 Uiso 1 1 d R
N2 N 1.32667(18) -0.1070(3) 0.67271(17) 0.0660(11) Uani 1 1 d .
H2A H 1.3593 -0.0861 0.6893 0.079 Uiso 1 1 d R
H2B H 1.3119 -0.1673 0.6909 0.079 Uiso 1 1 d R
C7 C 0.79085(16) 0.0856(3) 0.63503(12) 0.0257(6) Uani 1 1 d .
H7A H 0.8075 0.0274 0.6614 0.031 Uiso 1 1 d R
H7B H 0.7403 0.0985 0.6433 0.031 Uiso 1 1 d R
N1 N 1.07313(14) -0.4337(2) 0.74549(11) 0.0319(6) Uani 1 1 d .
H1A H 1.1211 -0.4001 0.7425 0.038 Uiso 1 1 d R
H1B H 1.0688 -0.4663 0.7783 0.038 Uiso 1 1 d R
C20 C 1.20986(17) -0.0393(3) 0.64045(13) 0.0269(7) Uani 1 1 d .
H20 H 1.1887 -0.1052 0.6523 0.032 Uiso 1 1 d R
C5 C 0.90623(18) 0.3880(3) 0.66231(14) 0.0311(7) Uani 1 1 d .
H5 H 0.9297 0.4553 0.6665 0.037 Uiso 1 1 d R
B1 B 0.98530(18) -0.1001(3) 0.63643(14) 0.0220(7) Uani 1 1 d .
C8 C 0.77770(18) -0.0646(3) 0.56424(14) 0.0332(8) Uani 1 1 d .
H8A H 0.8076 -0.1113 0.5884 0.040 Uiso 1 1 d R
H8B H 0.7831 -0.0846 0.5230 0.040 Uiso 1 1 d R
H8C H 0.7283 -0.0733 0.5759 0.040 Uiso 1 1 d R
C22 C 1.31467(17) 0.0736(3) 0.62960(13) 0.0316(7) Uani 1 1 d .
H22 H 1.3641 0.0836 0.6333 0.038 Uiso 1 1 d R

loop_
_atom_site_aniso_label
_atom_site_aniso_U_11
_atom_site_aniso_U_22
_atom_site_aniso_U_33
_atom_site_aniso_U_23
_atom_site_aniso_U_13
_atom_site_aniso_U_12
Sb1 0.02345(9) 0.01617(9) 0.01900(9) -0.00120(8) 0.00104(8) 0.00128(8)
O2 0.0236(10) 0.0192(10) 0.0288(10) 0.0061(8) 0.0021(9) 0.0014(10)
O1 0.0217(11) 0.0185(10) 0.0294(10) 0.0040(8) 0.0002(9) -0.0001(9)
C11 0.0316(18) 0.0298(17) 0.0290(15) 0.0023(13) 0.0062(14) -0.0013(14)
O3 0.0241(11) 0.0191(11) 0.0274(10) 0.0031(8) 0.0000(8) -0.0002(8)
N4 0.0253(13) 0.0189(12) 0.0231(12) 0.0036(10) 0.0015(10) 0.0003(10)
N3 0.0235(13) 0.0255(13) 0.0258(13) -0.0020(10) -0.0013(10) -0.0015(11)
C1 0.0220(15) 0.0203(15) 0.0194(13) 0.0003(11) -0.0012(12) 0.0041(12)
B2 0.0264(18) 0.0238(17) 0.0168(15) -0.0007(13) 0.0047(13) -0.0002(14)
C19 0.0281(16) 0.0233(15) 0.0183(13) -0.0022(12) 0.0045(12) 0.0003(13)
C16 0.0322(17) 0.0205(15) 0.0190(13) 0.0006(11) 0.0012(12) -0.0055(13)
C24 0.0263(16) 0.0243(16) 0.0274(15) 0.0036(13) -0.0034(13) -0.0009(13)
C15 0.0285(16) 0.0221(15) 0.0166(13) -0.0004(11) -0.0029(12) -0.0010(13)
C2 0.0240(16) 0.0246(15) 0.0222(14) 0.0005(12) -0.0017(12) 0.0041(13)
C14 0.0228(14) 0.0209(15) 0.0201(13) 0.0008(12) 0.0007(12) -0.0026(12)
C18 0.0238(15) 0.0247(17) 0.0312(15) 0.0020(14) 0.0034(13) 0.0019(13)
C6 0.0259(16) 0.0177(14) 0.0251(14) -0.0010(11) -0.0024(13) 0.0017(13)
C10 0.0297(17) 0.0188(15) 0.0270(15) -0.0012(12) 0.0017(13) -0.0025(13)
C13 0.0275(15) 0.0165(14) 0.0201(13) -0.0036(11) 0.0008(12) -0.0017(12)
C3 0.0265(16) 0.0335(19) 0.0276(16) -0.0010(14) 0.0049(13) 0.0049(14)
C4 0.0389(19) 0.0319(18) 0.0286(16) -0.0085(14) 0.0031(15) 0.0075(15)
C23 0.0311(18) 0.0301(18) 0.0294(16) 0.0060(13) 0.0011(13) -0.0046(15)
C12 0.037(2) 0.0311(17) 0.0322(16) 0.0097(14) -0.0031(15) 0.0032(15)
C21 0.0307(18) 0.0299(18) 0.0348(18) 0.0036(14) -0.0112(14) 0.0010(15)
C9 0.0299(18) 0.040(2) 0.0368(17) 0.0017(15) -0.0099(15) 0.0028(15)
C17 0.0249(16) 0.0277(16) 0.0284(16) 0.0007(13) 0.0076(13) -0.0040(13)
N2 0.054(2) 0.039(2) 0.105(3) 0.016(2) -0.045(2) -0.0002(17)
C7 0.0228(15) 0.0298(16) 0.0245(14) 0.0004(13) 0.0019(12) -0.0005(14)
N1 0.0328(16) 0.0346(16) 0.0284(13) 0.0144(11) 0.0011(11) 0.0020(12)
C20 0.0317(18) 0.0218(16) 0.0271(16) 0.0026(12) -0.0015(13) -0.0031(14)
C5 0.0375(18) 0.0227(17) 0.0331(17) -0.0065(13) -0.0003(15) 0.0008(14)
B1 0.0256(17) 0.0176(16) 0.0227(15) -0.0039(13) 0.0034(13) 0.0001(14)
C8 0.0341(17) 0.0320(18) 0.0334(18) -0.0034(14) 0.0010(14) -0.0095(14)
C22 0.0244(16) 0.038(2) 0.0327(16) 0.0002(14) -0.0052(13) -0.0045(15)

loop_
_atom_type_symbol
_atom_type_description
_atom_type_scat_dispersion_real
_atom_type_scat_dispersion_imag
_atom_type_scat_source
C C 0.0033 0.0016 'International Tables Vol C Tables 4.2.6.8 and 6.1.1.4'
H H 0.0000 0.0000 'International Tables Vol C Tables 4.2.6.8 and 6.1.1.4'
O O 0.0106 0.0060 'International Tables Vol C Tables 4.2.6.8 and 6.1.1.4'
N N 0.0061 0.0033 'International Tables Vol C Tables 4.2.6.8 and 6.1.1.4'
B B 0.0013 0.0007 'International Tables Vol C Tables 4.2.6.8 and 6.1.1.4'
Sb Sb -0.5866 1.5461 'International Tables Vol C Tables 4.2.6.8 and 6.1.1.4'

loop_
_exptl_crystal_face_index_h
_exptl_crystal_face_index_k
_exptl_crystal_face_index_l
_exptl_crystal_face_perp_dist
0 -1 0 0.054
0 1 0 0.035
1 0 1 0.121
-1 0 -1 0.175
0 0 -1 0.137
-1 0 1 0.137
1 0 -1 0.121
0 0 1 0.159

loop_
_geom_angle_atom_site_label_1
_geom_angle_atom_site_label_2
_geom_angle_atom_site_label_3
_geom_angle
O3 Sb1 O1 84.76(8)
O3 Sb1 C1 94.54(9)
O1 Sb1 C1 92.47(9)
B2 O2 B1 123.8(2)
B1 O1 Sb1 125.78(19)
N4 C11 H11A 109.6
N4 C11 H11B 109.3
H11A C11 H11B 109.5
N4 C11 H11C 109.6
H11A C11 H11C 109.5
H11B C11 H11C 109.5
B2 O3 Sb1 126.18(19)
C12 N4 C11 110.0(2)
C12 N4 C10 111.8(2)
C11 N4 C10 110.4(2)
C9 N3 C8 110.1(2)
C9 N3 C7 111.4(2)
C8 N3 C7 111.2(2)
C6 C1 C2 119.9(3)
C6 C1 Sb1 119.8(2)
C2 C1 Sb1 120.2(2)
O3 B2 O2 123.5(3)
O3 B2 C19 120.3(3)
O2 B2 C19 116.1(3)
C20 C19 C24 118.2(3)
C20 C19 B2 121.0(3)
C24 C19 B2 120.8(3)
C17 C16 C15 120.3(3)
C17 C16 H16 119.9
C15 C16 H16 119.8
C23 C24 C19 120.5(3)
C23 C24 H24 119.9
C19 C24 H24 119.6
C16 C15 N1 120.9(3)
C16 C15 C14 118.4(3)
N1 C15 C14 120.6(3)
C1 C2 C3 119.1(3)
C1 C2 C7 119.7(3)
C3 C2 C7 121.2(3)
C13 C14 C15 122.1(3)
C13 C14 H14 119.0
C15 C14 H14 118.9
C17 C18 C13 120.0(3)
C17 C18 H18 119.8
C13 C18 H18 120.2
C1 C6 C5 120.0(3)
C1 C6 C10 119.2(3)
C5 C6 C10 120.8(3)
N4 C10 C6 110.1(2)
N4 C10 H10A 109.5
C6 C10 H10A 109.5
N4 C10 H10B 109.6
C6 C10 H10B 109.9
H10A C10 H10B 108.1
C14 C13 C18 118.1(3)
C14 C13 B1 120.5(3)
C18 C13 B1 121.3(3)
C4 C3 C2 120.4(3)
C4 C3 H3 120.2
C2 C3 H3 119.4
C3 C4 C5 120.3(3)
C3 C4 H4 119.7
C5 C4 H4 120.0
C22 C23 C24 120.3(3)
C22 C23 H23 120.0
C24 C23 H23 119.6
N4 C12 H12A 109.7
N4 C12 H12B 109.1
H12A C12 H12B 109.5
N4 C12 H12C 109.6
H12A C12 H12C 109.5
H12B C12 H12C 109.5
N2 C21 C22 119.9(3)
N2 C21 C20 121.8(3)
C22 C21 C20 118.3(3)
N3 C9 H9A 109.7
N3 C9 H9B 109.2
H9A C9 H9B 109.5
N3 C9 H9C 109.6
H9A C9 H9C 109.5
H9B C9 H9C 109.5
C16 C17 C18 121.0(3)
C16 C17 H17 119.5
C18 C17 H17 119.5
C21 N2 H2A 114.5
C21 N2 H2B 126.7
H2A N2 H2B 107.5
N3 C7 C2 110.5(2)
N3 C7 H7A 109.7
C2 C7 H7A 109.7
N3 C7 H7B 109.4
C2 C7 H7B 109.4
H7A C7 H7B 108.1
C15 N1 H1A 114.9
C15 N1 H1B 114.3
H1A N1 H1B 110.0
C19 C20 C21 122.1(3)
C19 C20 H20 118.7
C21 C20 H20 119.1
C4 C5 C6 119.9(3)
C4 C5 H5 120.1
C6 C5 H5 120.0
O1 B1 O2 123.4(3)
O1 B1 C13 121.0(3)
O2 B1 C13 115.6(3)
N3 C8 H8A 109.4
N3 C8 H8B 109.5
H8A C8 H8B 109.5
N3 C8 H8C 109.5
H8A C8 H8C 109.5
H8B C8 H8C 109.5
C23 C22 C21 120.5(3)
C23 C22 H22 120.0
C21 C22 H22 119.5

loop_
_geom_bond_atom_site_label_1
_geom_bond_atom_site_label_2
_geom_bond_distance
Sb1 O3 2.0397(19)
Sb1 O1 2.0568(19)
Sb1 C1 2.143(3)
O2 B2 1.389(4)
O2 B1 1.390(4)
O1 B1 1.339(4)
C11 N4 1.466(4)
C11 H11A 0.9600
C11 H11B 0.9601
C11 H11C 0.9600
O3 B2 1.337(4)
N4 C12 1.463(4)
N4 C10 1.474(4)
N3 C9 1.466(4)
N3 C8 1.469(4)
N3 C7 1.470(4)
C1 C6 1.392(4)
C1 C2 1.397(4)
B2 C19 1.580(4)
C19 C20 1.391(4)
C19 C24 1.393(4)
C16 C17 1.376(4)
C16 C15 1.392(4)
C16 H16 0.9300
C24 C23 1.391(4)
C24 H24 0.9299
C15 N1 1.396(4)
C15 C14 1.397(4)
C2 C3 1.398(4)
C2 C7 1.505(4)
C14 C13 1.386(4)
C14 H14 0.9301
C18 C17 1.384(4)
C18 C13 1.405(4)
C18 H18 0.9300
C6 C5 1.393(4)
C6 C10 1.510(4)
C10 H10A 0.9700
C10 H10B 0.9702
C13 B1 1.578(4)
C3 C4 1.381(5)
C3 H3 0.9302
C4 C5 1.384(5)
C4 H4 0.9301
C23 C22 1.383(4)
C23 H23 0.9300
C12 H12A 0.9599
C12 H12B 0.9600
C12 H12C 0.9600
C21 N2 1.385(4)
C21 C22 1.391(5)
C21 C20 1.396(4)
C9 H9A 0.9600
C9 H9B 0.9599
C9 H9C 0.9600
C17 H17 0.9300
N2 H2A 0.7556
N2 H2B 0.8819
C7 H7A 0.9700
C7 H7B 0.9700
N1 H1A 0.9814
N1 H1B 0.8372
C20 H20 0.9300
C5 H5 0.9301
C8 H8A 0.9601
C8 H8B 0.9600
C8 H8C 0.9602
C22 H22 0.9300

loop_
_geom_hbond_atom_site_label_D
_geom_hbond_atom_site_label_H
_geom_hbond_atom_site_label_A
_geom_hbond_distance_DH
_geom_hbond_distance_HA
_geom_hbond_distance_DA
_geom_hbond_angle_DHA
_geom_hbond_site_symmetry_A
N2 H2A N1 0.76 2.56 3.246(4) 151.2 7_865
N1 H1B O1 0.84 2.45 3.280(3) 169.9 4_746
